data_1507558
loop_
_publ_author_name
'Murphy, Sean T.'
'Bencsik, Josef R.'
'Johnson, Carl R.'

_publ_section_title
;
 Enantioselective Synthesis of (&#x2212;)-LL-C10037\a from Benzoquinone
;
_journal_issue 9
_journal_name_full 'Organic Letters'
_journal_page_first 1483
_journal_paper_doi 10.1021/ol991038n
_journal_volume 1
_journal_year 1999
_chemical_formula_sum 'C6 H8 Br N3 O3'
_chemical_formula_weight 250.05
_chemical_melting_point 131.5(5)
_chemical_name_systematic
;rel-(1S,2S,3S,4R,5S,6S)-4-Azido-2-bromo-5,6-epoxycyclohexane-1,3-diol 
 ?
;
_space_group_IT_number 14
_symmetry_cell_setting monoclinic
_symmetry_space_group_name_Hall '-P 2ybc'
_symmetry_space_group_name_H-M 'P 1 21/c 1'
_atom_sites_solution_hydrogens geom
_atom_sites_solution_primary direct
_atom_sites_solution_secondary difmap
_audit_creation_method SHELXL
_cell_angle_alpha 90.00
_cell_angle_beta 92.5310(10)
_cell_angle_gamma 90.00
_cell_formula_units_Z 8
_cell_length_a 17.4244(10)
_cell_length_b 11.7782(6)
_cell_length_c 8.6105(5)
_cell_measurement_reflns_used 3601
_cell_measurement_temperature 295(2)
_cell_volume 1765.39(17)
_computing_cell_refinement 'Bruker SAINT'
_computing_data_collection 'Bruker SMART'
_computing_data_reduction 'Bruker SAINT'
_computing_molecular_graphics SHELXTL-Plus
_computing_publication_material SHELXL-93
_computing_structure_refinement 'SHELXL-93 (Sheldrick, 1993)'
_computing_structure_solution 'SHELXS-86 (Sheldrick, 1990)'
_diffrn_ambient_temperature 295(2)
_diffrn_measurement_device 'Bruker P4/CCD'
_diffrn_measurement_method 'SMART CCD'
_diffrn_radiation_monochromator graphite
_diffrn_radiation_source 'fine-focus sealed tube'
_diffrn_radiation_type MoK\a
_diffrn_radiation_wavelength 0.71073
_diffrn_reflns_av_R_equivalents 0.045
_diffrn_reflns_av_sigmaI/netI 0.0564
_diffrn_reflns_limit_h_max 22
_diffrn_reflns_limit_h_min -21
_diffrn_reflns_limit_k_max 15
_diffrn_reflns_limit_k_min 0
_diffrn_reflns_limit_l_max 11
_diffrn_reflns_limit_l_min 0
_diffrn_reflns_number 9747
_diffrn_reflns_theta_max 28.25
_diffrn_reflns_theta_min 1.17
_exptl_absorpt_coefficient_mu 4.636
_exptl_absorpt_correction_type multi-scan
_exptl_crystal_colour colorless
_exptl_crystal_density_diffrn 1.882
_exptl_crystal_description 'cut fragment'
_exptl_crystal_F_000 992
_exptl_crystal_size_max 0.40
_exptl_crystal_size_mid 0.22
_exptl_crystal_size_min 0.22
_refine_diff_density_max 0.935
_refine_diff_density_min -0.392
_refine_diff_density_rms 0.107
_refine_ls_extinction_coef 0.0000(3)
_refine_ls_extinction_expression Fc^*^=kFc[1+0.001xFc^2^\l^3^/sin(2\q)]^-1/4^
_refine_ls_extinction_method SHELXL
_refine_ls_goodness_of_fit_all 0.940
_refine_ls_goodness_of_fit_obs 1.027
_refine_ls_matrix_type full
_refine_ls_number_parameters 300
_refine_ls_number_reflns 3792
_refine_ls_number_restraints 0
_refine_ls_restrained_S_all 0.948
_refine_ls_restrained_S_obs 1.027
_refine_ls_R_factor_all 0.0562
_refine_ls_R_factor_obs 0.0347
_refine_ls_shift/esd_max -5.688
_refine_ls_shift/esd_mean 0.019
_refine_ls_structure_factor_coef Fsqd
_refine_ls_weighting_details 'w=1/[\s^2^(Fo^2^)+(0.0397P)^2^+0.0000P] where P=(Fo^2^+2Fc^2^)/3'
_refine_ls_weighting_scheme calc
_refine_ls_wR_factor_all 0.0794
_refine_ls_wR_factor_obs 0.0731
_reflns_number_observed 2814
_reflns_number_total 3794
_reflns_observed_criterion >2sigma(I)
_cod_data_source_file ol991038n.cif
_cod_data_source_block benk
_cod_depositor_comments
;
The following automatic conversions were performed:

'_chemical_melting_point' value '131 -132' was changed to '131.5(5)'
- the average value was taken and precision was
estimated.

'_exptl_absorpt_correction_type' value 'Multi-scan'
changed to 'multi-scan' according to
/home/saulius/struct/CIF-dictionaries/cif_core.dic dictionary named
'cif_core.dic' version 2.4.2 from 2011-04-26.

Automatic conversion script
Id: cif_fix_values 1715 2011-07-08 13:25:40Z adriana 

The following automatic conversions were performed:

'_refine_ls_weighting_scheme' value 'calc
w=1/[\s^2^(Fo^2^)+(0.0397P)^2^+0.0000P] where P=(Fo^2^+2Fc^2^)/3' was
changed to 'calc'. New tag '_refine_ls_weighting_details' was
created. The value of the new tag was set to
'w=1/[\s^2^(Fo^2^)+(0.0397P)^2^+0.0000P] where P=(Fo^2^+2Fc^2^)/3'.

Automatic conversion script
Id: cif_fix_values 3143 2015-03-26 13:38:13Z robertas 
;
_cod_original_cell_volume 1765.4(2)
_cod_original_sg_symbol_H-M P2(1)/c
_cod_database_code 1507558

loop_
_symmetry_equiv_pos_as_xyz
'x, y, z'
'-x, y+1/2, -z+1/2'
'-x, -y, -z'
'x, -y-1/2, z-1/2'

loop_
_atom_site_aniso_label
_atom_site_aniso_U_11
_atom_site_aniso_U_22
_atom_site_aniso_U_33
_atom_site_aniso_U_23
_atom_site_aniso_U_13
_atom_site_aniso_U_12
Br1 0.0438(2) 0.0338(2) 0.0295(2) -0.00493(13) 0.00506(14) 0.0081(2)
C1 0.023(2) 0.023(2) 0.0265(15) -0.0033(12) -0.0006(13) 0.0008(13)
C2 0.027(2) 0.022(2) 0.0241(14) -0.0031(12) 0.0045(13) 0.0019(13)
C3 0.033(2) 0.031(2) 0.0215(14) -0.0036(13) -0.0031(14) 0.0067(15)
C4 0.030(2) 0.030(2) 0.044(2) -0.0092(15) -0.008(2) -0.0027(15)
C5 0.048(2) 0.021(2) 0.043(2) 0.0020(14) -0.001(2) -0.003(2)
C6 0.040(2) 0.024(2) 0.026(2) 0.0028(13) -0.0023(15) 0.0052(14)
O1 0.051(2) 0.0226(12) 0.0282(12) 0.0026(9) 0.0091(12) -0.0020(11)
N1 0.052(2) 0.051(2) 0.0251(14) -0.0044(13) -0.0064(13) 0.013(2)
N2 0.051(2) 0.042(2) 0.0282(14) -0.0009(13) -0.0045(14) 0.000(2)
N3 0.097(3) 0.071(3) 0.050(2) 0.017(2) -0.012(2) 0.030(2)
O2 0.053(2) 0.0321(13) 0.0474(14) -0.0144(11) -0.0107(12) 0.0098(12)
O3 0.048(2) 0.0329(13) 0.0394(14) -0.0064(11) -0.0153(13) 0.0166(12)
Br2 0.0471(2) 0.0350(2) 0.0346(2) -0.00041(14) 0.0134(2) -0.0016(2)
C7 0.027(2) 0.028(2) 0.0244(15) -0.0020(12) 0.0030(14) 0.0021(14)
C8 0.030(2) 0.025(2) 0.0217(14) 0.0008(12) -0.0011(13) -0.0030(14)
C9 0.030(2) 0.023(2) 0.031(2) 0.0024(13) -0.0011(14) -0.0016(13)
C10 0.028(2) 0.034(2) 0.029(2) -0.0034(13) -0.0035(14) -0.0011(15)
C11 0.041(2) 0.026(2) 0.036(2) -0.0079(14) 0.002(2) -0.003(2)
C12 0.041(2) 0.019(2) 0.032(2) 0.0031(13) 0.010(2) 0.0030(14)
O4 0.051(2) 0.0237(12) 0.0330(12) 0.0004(10) -0.0067(11) -0.0129(12)
N4 0.052(2) 0.036(2) 0.049(2) 0.0193(14) -0.024(2) -0.0137(15)
N5 0.062(2) 0.038(2) 0.053(2) 0.0188(15) -0.019(2) -0.014(2)
N6 0.095(3) 0.086(3) 0.112(3) 0.060(3) -0.060(3) -0.033(3)
O5 0.047(2) 0.0395(13) 0.0290(11) -0.0042(10) 0.0036(10) 0.0025(12)
O6 0.053(2) 0.0367(14) 0.0358(13) 0.0095(11) 0.0106(12) 0.0202(13)

loop_
_atom_site_label
_atom_site_type_symbol
_atom_site_fract_x
_atom_site_fract_y
_atom_site_fract_z
_atom_site_U_iso_or_equiv
_atom_site_thermal_displace_type
_atom_site_occupancy
_atom_site_calc_flag
Br1 Br 0.11445(2) 0.09760(3) 0.25258(3) 0.03563(12) Uani 1 d
C1 C 0.1906(2) 0.0115(2) 0.1378(3) 0.0244(6) Uani 1 d
C2 C 0.1822(2) 0.0355(2) -0.0342(3) 0.0241(6) Uani 1 d
C3 C 0.1047(2) -0.0030(3) -0.1031(3) 0.0285(7) Uani 1 d
C4 C 0.0886(2) -0.1245(3) -0.0598(4) 0.0350(8) Uani 1 d
C5 C 0.1266(2) -0.1777(3) 0.0755(4) 0.0372(8) Uani 1 d
C6 C 0.1836(2) -0.1142(3) 0.1804(4) 0.0302(7) Uani 1 d
O1 O 0.19141(15) 0.1539(2) -0.0598(3) 0.0337(6) Uani 1 d
N1 N 0.1059(2) 0.0024(3) -0.2757(3) 0.0428(7) Uani 1 d
N2 N 0.0621(2) 0.0731(3) -0.3364(3) 0.0405(7) Uani 1 d
N3 N 0.0242(3) 0.1324(3) -0.4055(4) 0.0731(12) Uani 1 d
O2 O 0.15188(14) -0.2007(2) -0.0774(3) 0.0445(6) Uani 1 d
O3 O 0.2560(2) -0.1681(2) 0.1695(3) 0.0407(6) Uani 1 d
Br2 Br 0.39501(2) 0.04209(3) 0.35020(4) 0.03853(12) Uani 1 d
C7 C 0.3144(2) 0.0562(3) 0.5032(3) 0.0263(7) Uani 1 d
C8 C 0.3118(2) -0.0510(2) 0.5992(3) 0.0256(7) Uani 1 d
C9 C 0.3861(2) -0.0689(3) 0.6935(4) 0.0279(7) Uani 1 d
C10 C 0.4143(2) 0.0351(3) 0.7779(4) 0.0304(7) Uani 1 d
C11 C 0.3863(2) 0.1487(3) 0.7313(4) 0.0344(8) Uani 1 d
C12 C 0.3282(2) 0.1650(3) 0.5980(4) 0.0308(7) Uani 1 d
O4 O 0.2951(2) -0.1435(2) 0.4982(3) 0.0362(6) Uani 1 d
N4 N 0.3713(2) -0.1633(2) 0.8038(3) 0.0465(8) Uani 1 d
N5 N 0.4239(2) -0.1855(3) 0.8956(4) 0.0515(9) Uani 1 d
N6 N 0.4687(3) -0.2125(4) 0.9867(5) 0.099(2) Uani 1 d
O5 O 0.35710(14) 0.0922(2) 0.8658(2) 0.0384(6) Uani 1 d
O6 O 0.2583(2) 0.2008(2) 0.6611(3) 0.0414(6) Uani 1 d
H1 H 0.2391(18) 0.0365(24) 0.1829(32) 0.023(8) Uiso 1 d
H2 H 0.2187(15) 0.0002(22) -0.0802(28) 0.004(6) Uiso 1 d
H3 H 0.0654(17) 0.0434(24) -0.0659(32) 0.018(7) Uiso 1 d
H4 H 0.0430(19) -0.1500(26) -0.1029(35) 0.030(9) Uiso 1 d
H5 H 0.1008(20) -0.2375(33) 0.1162(41) 0.050(11) Uiso 1 d
H6 H 0.1695(18) -0.1218(25) 0.2772(36) 0.027(8) Uiso 1 d
H01 H 0.2119(20) 0.1652(29) -0.1299(38) 0.030(11) Uiso 1 d
H03 H 0.2769(24) -0.1601(36) 0.2422(43) 0.050(14) Uiso 1 d
H7 H 0.2668(18) 0.0641(24) 0.4421(33) 0.022(8) Uiso 1 d
H8 H 0.2704(17) -0.0411(22) 0.6727(32) 0.018(7) Uiso 1 d
H9 H 0.4260(16) -0.0889(22) 0.6285(31) 0.012(7) Uiso 1 d
H10 H 0.4636(18) 0.0284(23) 0.8307(32) 0.021(8) Uiso 1 d
H11 H 0.4220(19) 0.2086(29) 0.7538(36) 0.037(9) Uiso 1 d
H12 H 0.3473(16) 0.2127(25) 0.5384(32) 0.017(8) Uiso 1 d
H04 H 0.2784(23) -0.1874(33) 0.5443(42) 0.044(13) Uiso 1 d
H06 H 0.2344(21) 0.2317(31) 0.5999(41) 0.036(11) Uiso 1 d

loop_
_atom_type_symbol
_atom_type_description
_atom_type_scat_dispersion_real
_atom_type_scat_dispersion_imag
_atom_type_scat_source
C C 0.0033 0.0016 'International Tables Vol C Tables 4.2.6.8 and 6.1.1.4'
H H 0.0000 0.0000 'International Tables Vol C Tables 4.2.6.8 and 6.1.1.4'
N N 0.0061 0.0033 'International Tables Vol C Tables 4.2.6.8 and 6.1.1.4'
O O 0.0106 0.0060 'International Tables Vol C Tables 4.2.6.8 and 6.1.1.4'
Br Br -0.2901 2.4595 'International Tables Vol C Tables 4.2.6.8 and 6.1.1.4'

loop_
_geom_angle_atom_site_label_1
_geom_angle_atom_site_label_2
_geom_angle_atom_site_label_3
_geom_angle
C2 C1 C6 114.3(2)
C2 C1 Br1 110.9(2)
C6 C1 Br1 108.3(2)
O1 C2 C1 109.2(2)
O1 C2 C3 109.7(3)
C1 C2 C3 112.0(3)
N1 C3 C4 107.3(3)
N1 C3 C2 109.0(3)
C4 C3 C2 111.0(3)
O2 C4 C5 59.4(2)
O2 C4 C3 114.5(3)
C5 C4 C3 121.5(3)
O2 C5 C4 59.6(2)
O2 C5 C6 115.0(3)
C4 C5 C6 121.9(3)
O3 C6 C5 107.6(3)
O3 C6 C1 109.6(3)
C5 C6 C1 113.2(3)
N2 N1 C3 114.6(3)
N3 N2 N1 172.9(4)
C5 O2 C4 61.1(2)
C8 C7 C12 114.5(2)
C8 C7 Br2 109.6(2)
C12 C7 Br2 109.0(2)
O4 C8 C7 108.5(2)
O4 C8 C9 111.7(3)
C7 C8 C9 111.4(3)
N4 C9 C10 111.3(3)
N4 C9 C8 106.1(3)
C10 C9 C8 113.7(3)
O5 C10 C11 59.4(2)
O5 C10 C9 114.6(3)
C11 C10 C9 120.9(3)
O5 C11 C10 59.3(2)
O5 C11 C12 114.8(3)
C10 C11 C12 121.7(3)
O6 C12 C11 107.7(3)
O6 C12 C7 109.6(3)
C11 C12 C7 112.5(3)
N5 N4 C9 115.4(3)
N6 N5 N4 174.1(4)
C10 O5 C11 61.3(2)

loop_
_geom_bond_atom_site_label_1
_geom_bond_atom_site_label_2
_geom_bond_distance
Br1 C1 1.971(3)
C1 C2 1.508(4)
C1 C6 1.532(4)
C2 O1 1.422(4)
C2 C3 1.520(4)
C3 N1 1.488(4)
C3 C4 1.509(5)
C4 O2 1.435(4)
C4 C5 1.457(5)
C5 O2 1.433(4)
C5 C6 1.510(5)
C6 O3 1.420(4)
N1 N2 1.230(4)
N2 N3 1.116(4)
Br2 C7 1.974(3)
C7 C8 1.511(4)
C7 C12 1.533(4)
C8 O4 1.416(4)
C8 C9 1.513(4)
C9 N4 1.492(4)
C9 C10 1.496(4)
C10 O5 1.444(4)
C10 C11 1.474(5)
C11 O5 1.447(4)
C11 C12 1.509(5)
C12 O6 1.419(4)
N4 N5 1.213(4)
N5 N6 1.127(4)

loop_
_geom_torsion_atom_site_label_1
_geom_torsion_atom_site_label_2
_geom_torsion_atom_site_label_3
_geom_torsion_atom_site_label_4
_geom_torsion
C6 C1 C2 O1 -178.7(3)
Br1 C1 C2 O1 58.5(3)
C6 C1 C2 C3 59.6(4)
Br1 C1 C2 C3 -63.2(3)
O1 C2 C3 N1 69.5(3)
C1 C2 C3 N1 -169.1(3)
O1 C2 C3 C4 -172.5(2)
C1 C2 C3 C4 -51.1(3)
N1 C3 C4 O2 73.4(3)
C2 C3 C4 O2 -45.6(4)
N1 C3 C4 C5 141.3(3)
C2 C3 C4 C5 22.3(4)
O2 C4 C5 O2 0.0
C3 C4 C5 O2 -101.7(3)
O2 C4 C5 C6 102.2(4)
C3 C4 C5 C6 0.5(5)
O2 C5 C6 O3 -47.6(4)
C4 C5 C6 O3 -116.0(3)
O2 C5 C6 C1 73.6(4)
C4 C5 C6 C1 5.2(5)
C2 C1 C6 O3 85.3(3)
Br1 C1 C6 O3 -150.5(2)
C2 C1 C6 C5 -34.7(4)
Br1 C1 C6 C5 89.5(3)
C4 C3 N1 N2 125.6(3)
C2 C3 N1 N2 -114.2(3)
C3 N1 N2 N3 -171.0(32)
C4 C5 O2 C4 0.0
C6 C5 O2 C4 -113.8(3)
C5 C4 O2 C5 0.0
C3 C4 O2 C5 113.4(3)
C12 C7 C8 O4 177.2(3)
Br2 C7 C8 O4 -59.9(3)
C12 C7 C8 C9 -59.4(4)
Br2 C7 C8 C9 63.4(3)
O4 C8 C9 N4 -68.9(3)
C7 C8 C9 N4 169.6(3)
O4 C8 C9 C10 168.5(3)
C7 C8 C9 C10 47.0(4)
N4 C9 C10 O5 -70.7(4)
C8 C9 C10 O5 49.1(4)
N4 C9 C10 C11 -138.5(3)
C8 C9 C10 C11 -18.8(4)
O5 C10 C11 O5 0.000(1)
C9 C10 C11 O5 102.2(3)
O5 C10 C11 C12 -101.9(3)
C9 C10 C11 C12 0.2(5)
O5 C11 C12 O6 42.6(4)
C10 C11 C12 O6 110.6(3)
O5 C11 C12 C7 -78.2(3)
C10 C11 C12 C7 -10.3(4)
C8 C7 C12 O6 -80.0(3)
Br2 C7 C12 O6 156.8(2)
C8 C7 C12 C11 39.8(4)
Br2 C7 C12 C11 -83.4(3)
C10 C9 N4 N5 -52.0(4)
C8 C9 N4 N5 -176.1(3)
C9 N4 N5 N6 173.9(45)
C11 C10 O5 C11 0.000(1)
C9 C10 O5 C11 -112.6(3)
C10 C11 O5 C10 0.0
C12 C11 O5 C10 113.5(3)
